data_2203124
loop_
_publ_author_name
'Huang, Fu Qiang'
'Ibers, James A.'

_publ_section_title
;
Na~3~VOS~3~
;
_journal_issue 1
_journal_name_full 'Acta Crystallographica, Section E'
_journal_page_first i6
_journal_page_last i7
_journal_paper_doi 10.1107/S1600536803028939
_journal_volume 60
_journal_year 2004
_chemical_formula_iupac 'Na3 (V O S3)'
_chemical_formula_structural 'Na3 (V O S3)'
_chemical_formula_sum 'Na3 O S3 V'
_chemical_formula_weight 232.09
_chemical_name_systematic
;
Trisodium vanadium oxide trisulfide
;
_space_group_IT_number 36
_space_group_name_Hall 'C 2c -2'
_space_group_name_H-M_alt 'C m c 21'
_symmetry_cell_setting orthorhombic
_symmetry_space_group_name_Hall 'C 2c -2'
_symmetry_space_group_name_H-M 'C m c 21'
_atom_sites_solution_primary direct
_atom_sites_solution_secondary difmap
_audit_creation_method SHELXTL
_cell_angle_alpha 90.00
_cell_angle_beta 90.00
_cell_angle_gamma 90.00
_cell_formula_units_Z 4
_cell_length_a 9.6673(11)
_cell_length_b 11.9122(14)
_cell_length_c 5.8846(7)
_cell_measurement_reflns_used 3805
_cell_measurement_temperature 153(2)
_cell_measurement_theta_max 28.79
_cell_measurement_theta_min 2.71
_cell_volume 677.66(14)
_computing_cell_refinement SMART
_computing_data_collection 'SMART (Bruker, 2000)'
_computing_data_reduction 'SAINT (Bruker, 2000)'
_computing_molecular_graphics 'ATOMS (Dowty, 2000)'
_computing_publication_material SHELXTL
_computing_structure_refinement SHELXTL
_computing_structure_solution 'SHELXTL (Sheldrick, 2000)'
_diffrn_ambient_temperature 153(2)
_diffrn_measured_fraction_theta_full 0.955
_diffrn_measured_fraction_theta_max 0.955
_diffrn_measurement_device_type 'Bruker SMART-1000 CCD'
_diffrn_measurement_method '0.3\% \w'
_diffrn_radiation_monochromator graphite
_diffrn_radiation_source 'fine-focus sealed tube'
_diffrn_radiation_type MoK\a
_diffrn_radiation_wavelength 0.71073
_diffrn_reflns_av_R_equivalents 0.0233
_diffrn_reflns_av_sigmaI/netI 0.0196
_diffrn_reflns_limit_h_max 12
_diffrn_reflns_limit_h_min -12
_diffrn_reflns_limit_k_max 15
_diffrn_reflns_limit_k_min -15
_diffrn_reflns_limit_l_max 7
_diffrn_reflns_limit_l_min -7
_diffrn_reflns_number 3902
_diffrn_reflns_theta_full 28.79
_diffrn_reflns_theta_max 28.79
_diffrn_reflns_theta_min 2.71
_diffrn_standards_decay_% <1
_diffrn_standards_number 0
_exptl_absorpt_coefficient_mu 2.465
_exptl_absorpt_correction_T_max 0.902
_exptl_absorpt_correction_T_min 0.337
_exptl_absorpt_correction_type integration
_exptl_absorpt_process_details '(XPREP; Sheldrick, 2000)'
_exptl_crystal_colour red
_exptl_crystal_density_diffrn 2.275
_exptl_crystal_density_meas ?
_exptl_crystal_density_method .
_exptl_crystal_description 'flat needle'
_exptl_crystal_F_000 448
_exptl_crystal_size_max 0.580
_exptl_crystal_size_mid 0.160
_exptl_crystal_size_min 0.040
_refine_diff_density_max 0.649
_refine_diff_density_min -0.371
_refine_ls_abs_structure_details 'Flack (1983)'
_refine_ls_abs_structure_Flack 0.21(2)
_refine_ls_extinction_coef 0.0009(5)
_refine_ls_extinction_expression Fc^*^=kFc[1+0.001xFc^2^\l^3^/sin(2\q)]^-1/4^
_refine_ls_extinction_method SHELXTL
_refine_ls_goodness_of_fit_ref 1.149
_refine_ls_matrix_type full
_refine_ls_number_parameters 44
_refine_ls_number_reflns 872
_refine_ls_number_restraints 0
_refine_ls_restrained_S_all 1.149
_refine_ls_R_factor_all 0.0172
_refine_ls_R_factor_gt 0.0170
_refine_ls_shift/su_max 0.006
_refine_ls_shift/su_mean 0.002
_refine_ls_structure_factor_coef Fsqd
_refine_ls_weighting_details 'w=1/[\s^2^(Fo^2^)+(0.03P)^2^] where P = (Fo^2^+2Fc^2^)/3'
_refine_ls_weighting_scheme calc
_refine_ls_wR_factor_gt 0.0441
_refine_ls_wR_factor_ref 0.0441
_reflns_number_gt 867
_reflns_number_total 872
_reflns_threshold_expression I>2\s(I)
_cod_database_code 2203124

loop_
_symmetry_equiv_pos_as_xyz
'x, y, z'
'-x, -y, z+1/2'
'x, -y, z+1/2'
'-x, y, z'
'x+1/2, y+1/2, z'
'-x+1/2, -y+1/2, z+1/2'
'x+1/2, -y+1/2, z+1/2'
'-x+1/2, y+1/2, z'

loop_
_atom_site_label
_atom_site_fract_x
_atom_site_fract_y
_atom_site_fract_z
_atom_site_U_iso_or_equiv
_atom_site_adp_type
_atom_site_calc_flag
_atom_site_refinement_flags
_atom_site_occupancy
_atom_site_type_symbol
Na1 1.0000 0.88164(8) 1.0000 0.0152(2) Uani d S 1 Na
Na2 0.79336(7) 0.61995(5) 0.98035(19) 0.01556(15) Uani d . 1 Na
V 1.0000 0.70360(2) 0.5789(2) 0.00851(10) Uani d S 1 V
S1 1.0000 0.88180(4) 0.48267(19) 0.01130(12) Uani d S 1 S
S2 0.68988(4) 0.87609(3) 0.9639(2) 0.01272(11) Uani d . 1 S
O 1.0000 0.69877(12) 0.8630(4) 0.0112(3) Uani d S 1 O

loop_
_atom_site_aniso_label
_atom_site_aniso_U_11
_atom_site_aniso_U_22
_atom_site_aniso_U_33
_atom_site_aniso_U_12
_atom_site_aniso_U_13
_atom_site_aniso_U_23
Na1 0.0194(5) 0.0116(4) 0.0146(5) 0.000 0.000 -0.0023(3)
Na2 0.0133(3) 0.0185(3) 0.0149(3) -0.0016(2) 0.0021(3) 0.0004(3)
V 0.00835(15) 0.00893(17) 0.00826(17) 0.000 0.000 0.00038(13)
S1 0.0106(2) 0.0093(2) 0.0140(2) 0.000 0.000 0.00230(18)
S2 0.01136(19) 0.01397(19) 0.0128(2) -0.00304(11) 0.00159(14) 0.00061(12)
O 0.0110(7) 0.0142(9) 0.0085(8) 0.000 0.000 0.0011(5)

loop_
_atom_type_symbol
_atom_type_description
_atom_type_scat_dispersion_real
_atom_type_scat_dispersion_imag
_atom_type_scat_source
Na Na 0.0362 0.0249 'International Tables Vol C Tables 4.2.6.8 and 6.1.1.4'
V V 0.3005 0.5294 'International Tables Vol C Tables 4.2.6.8 and 6.1.1.4'
S S 0.1246 0.1234 'International Tables Vol C Tables 4.2.6.8 and 6.1.1.4'
O O 0.0106 0.0060 'International Tables Vol C Tables 4.2.6.8 and 6.1.1.4'

loop_
_geom_angle_atom_site_label_1
_geom_angle_atom_site_label_2
_geom_angle_atom_site_label_3
_geom_angle_site_symmetry_1
_geom_angle_site_symmetry_3
_geom_angle
_geom_angle_publ_flag
O Na1 S1 . 2_775 157.62(7) ?
O Na1 S1 . 1_556 110.35(6) ?
S1 Na1 S1 2_775 1_556 92.03(3) ?
O Na1 S2 . 4_755 87.411(19) ?
S1 Na1 S2 2_775 4_755 91.113(19) ?
S1 Na1 S2 1_556 4_755 94.06(2) ?
O Na1 S2 . . 87.411(19) ?
S1 Na1 S2 2_775 . 91.113(19) ?
S1 Na1 S2 1_556 . 94.06(2) ?
S2 Na1 S2 4_755 . 171.51(4) ?
O Na1 S1 . . 69.72(5) ?
S1 Na1 S1 2_775 . 87.89(3) ?
S1 Na1 S1 1_556 . 179.93(4) ?
S2 Na1 S1 4_755 . 85.95(2) ?
S2 Na1 S1 . . 85.95(2) ?
O Na1 V . . 29.13(5) ?
S1 Na1 V 2_775 . 128.49(4) ?
S1 Na1 V 1_556 . 139.48(4) ?
S2 Na1 V 4_755 . 86.10(2) ?
S2 Na1 V . . 86.10(2) ?
S1 Na1 V . . 40.597(18) ?
O Na1 Na2 . . 36.86(2) ?
S1 Na1 Na2 2_775 . 147.126(14) ?
S1 Na1 Na2 1_556 . 91.82(3) ?
S2 Na1 Na2 4_755 . 121.14(3) ?
S2 Na1 Na2 . . 56.047(15) ?
S1 Na1 Na2 . . 88.24(2) ?
V Na1 Na2 . . 55.184(18) ?
O Na1 Na2 . 4_755 36.86(2) ?
S1 Na1 Na2 2_775 4_755 147.126(15) ?
S1 Na1 Na2 1_556 4_755 91.82(3) ?
S2 Na1 Na2 4_755 4_755 56.047(15) ?
S2 Na1 Na2 . 4_755 121.14(3) ?
S1 Na1 Na2 . 4_755 88.24(2) ?
V Na1 Na2 . 4_755 55.184(18) ?
Na2 Na1 Na2 . 4_755 65.27(3) ?
O Na1 Na2 . 7_565 103.92(4) ?
S1 Na1 Na2 2_775 7_565 91.73(2) ?
S1 Na1 Na2 1_556 7_565 45.096(15) ?
S2 Na1 Na2 4_755 7_565 48.966(17) ?
S2 Na1 Na2 . 7_565 139.12(3) ?
S1 Na1 Na2 . 7_565 134.905(15) ?
V Na1 Na2 . 7_565 122.223(19) ?
Na2 Na1 Na2 . 7_565 113.58(3) ?
Na2 Na1 Na2 4_755 7_565 68.659(16) ?
O Na1 Na2 . 6_665 103.92(4) ?
S1 Na1 Na2 2_775 6_665 91.74(2) ?
S1 Na1 Na2 1_556 6_665 45.096(15) ?
S2 Na1 Na2 4_755 6_665 139.12(3) ?
S2 Na1 Na2 . 6_665 48.966(17) ?
S1 Na1 Na2 . 6_665 134.905(15) ?
V Na1 Na2 . 6_665 122.223(19) ?
Na2 Na1 Na2 . 6_665 68.659(16) ?
Na2 Na1 Na2 4_755 6_665 113.58(3) ?
Na2 Na1 Na2 7_565 6_665 90.19(3) ?
O Na1 Na2 . 5 130.78(3) ?
S1 Na1 Na2 2_775 5 44.949(14) ?
S1 Na1 Na2 1_556 5 91.62(2) ?
S2 Na1 Na2 4_755 5 46.290(14) ?
S2 Na1 Na2 . 5 135.89(3) ?
S1 Na1 Na2 . 5 88.32(2) ?
V Na1 Na2 . 5 115.97(2) ?
Na2 Na1 Na2 . 5 167.21(3) ?
Na2 Na1 Na2 4_755 5 102.311(9) ?
Na2 Na1 Na2 7_565 5 61.531(16) ?
Na2 Na1 Na2 6_665 5 121.60(3) ?
O Na2 S1 . 6_665 150.24(4) ?
O Na2 S2 . 6_665 104.02(5) ?
S1 Na2 S2 6_665 6_665 92.99(2) ?
O Na2 S2 . 8_645 110.31(4) ?
S1 Na2 S2 6_665 8_645 92.78(2) ?
S2 Na2 S2 6_665 8_645 92.67(2) ?
O Na2 S2 . 6_664 69.49(5) ?
S1 Na2 S2 6_665 6_664 93.33(2) ?
S2 Na2 S2 6_665 6_664 173.43(3) ?
S2 Na2 S2 8_645 6_664 88.81(2) ?
O Na2 S2 . . 82.78(4) ?
S1 Na2 S2 6_665 . 72.286(19) ?
S2 Na2 S2 6_665 . 91.84(2) ?
S2 Na2 S2 8_645 . 164.61(3) ?
S2 Na2 S2 6_664 . 88.38(2) ?
O Na2 V . . 29.27(4) ?
S1 Na2 V 6_665 . 128.34(3) ?
S2 Na2 V 6_665 . 133.28(3) ?
S2 Na2 V 8_645 . 104.33(2) ?
S2 Na2 V 6_664 . 40.257(14) ?
S2 Na2 V . . 83.010(16) ?
O Na2 V . 6_665 119.64(4) ?
S1 Na2 V 6_665 6_665 37.890(14) ?
S2 Na2 V 6_665 6_665 82.73(2) ?
S2 Na2 V 8_645 6_665 129.48(2) ?
S2 Na2 V 6_664 6_665 101.24(2) ?
S2 Na2 V . 6_665 36.865(11) ?
V Na2 V . 6_665 115.15(2) ?
O Na2 Na1 . . 37.05(4) ?
S1 Na2 Na1 6_665 . 123.05(2) ?
S2 Na2 Na1 6_665 . 85.66(2) ?
S2 Na2 Na1 8_645 . 144.17(3) ?
S2 Na2 Na1 6_664 . 89.39(2) ?
S2 Na2 Na1 . . 50.919(15) ?
V Na2 Na1 . . 55.475(19) ?
V Na2 Na1 6_665 . 85.872(18) ?
O Na2 Na2 . 4_755 30.26(4) ?
S1 Na2 Na2 6_665 4_755 179.496(17) ?
S2 Na2 Na2 6_665 4_755 86.742(16) ?
S2 Na2 Na2 8_645 4_755 86.810(16) ?
S2 Na2 Na2 6_664 4_755 86.949(15) ?
S2 Na2 Na2 . 4_755 108.145(13) ?
V Na2 Na2 . 4_755 52.075(15) ?
V Na2 Na2 6_665 4_755 142.445(11) ?
Na1 Na2 Na2 . 4_755 57.365(14) ?
O Na2 Na1 . 6_664 113.76(4) ?
S1 Na2 Na1 6_665 6_664 45.18(2) ?
S2 Na2 Na1 6_665 6_664 138.16(3) ?
S2 Na2 Na1 8_645 6_664 90.64(2) ?
S2 Na2 Na1 6_664 6_664 48.158(16) ?
S2 Na2 Na1 . 6_664 76.27(2) ?
V Na2 Na1 . 6_664 85.62(2) ?
V Na2 Na1 6_665 6_664 63.63(2) ?
Na1 Na2 Na1 . 6_664 114.08(2) ?
Na2 Na2 Na1 4_755 6_664 135.094(14) ?
O Na2 Na1 . 5_445 154.94(4) ?
S1 Na2 Na1 6_665 5_445 44.620(14) ?
S2 Na2 Na1 6_665 5_445 91.32(2) ?
S2 Na2 Na1 8_645 5_445 48.287(17) ?
S2 Na2 Na1 6_664 5_445 94.43(2) ?
S2 Na2 Na1 . 5_445 116.91(2) ?
V Na2 Na1 . 5_445 132.22(2) ?
V Na2 Na1 6_665 5_445 81.417(19) ?
Na1 Na2 Na1 . 5_445 167.21(3) ?
Na2 Na2 Na1 4_755 5_445 134.948(14) ?
Na1 Na2 Na1 6_664 5_445 61.093(19) ?
O V S2 . 6_664 107.23(3) y
O V S2 . 7_564 107.23(3) ?
S2 V S2 6_664 7_564 115.15(2) y
O V S1 . . 106.91(5) y
S2 V S1 6_664 . 109.968(17) y
S2 V S1 7_564 . 109.968(17) ?
O V Na2 . 4_755 42.53(3) ?
S2 V Na2 6_664 4_755 127.68(2) ?
S2 V Na2 7_564 4_755 64.763(17) ?
S1 V Na2 . 4_755 118.920(19) ?
O V Na2 . . 42.53(3) ?
S2 V Na2 6_664 . 64.763(17) ?
S2 V Na2 7_564 . 127.68(2) ?
S1 V Na2 . . 118.920(19) ?
Na2 V Na2 4_755 . 75.85(3) ?
O V Na1 . . 42.53(6) ?
S2 V Na1 6_664 . 121.357(14) ?
S2 V Na1 7_564 . 121.357(14) ?
S1 V Na1 . . 64.38(2) ?
Na2 V Na1 4_755 . 69.34(2) ?
Na2 V Na1 . . 69.34(2) ?
O V Na2 . 7_564 100.50(3) ?
S2 V Na2 6_664 7_564 151.07(2) ?
S2 V Na2 7_564 7_564 62.407(16) ?
S1 V Na2 . 7_564 52.447(11) ?
Na2 V Na2 4_755 7_564 79.089(15) ?
Na2 V Na2 . 7_564 141.74(3) ?
Na1 V Na2 . 7_564 74.996(16) ?
O V Na2 . 6_664 100.50(3) ?
S2 V Na2 6_664 6_664 62.407(16) ?
S2 V Na2 7_564 6_664 151.07(2) ?
S1 V Na2 . 6_664 52.447(11) ?
Na2 V Na2 4_755 6_664 141.74(3) ?
Na2 V Na2 . 6_664 79.089(15) ?
Na1 V Na2 . 6_664 74.996(16) ?
Na2 V Na2 7_564 6_664 104.89(2) ?
V S1 Na1 . 2_774 162.99(3) ?
V S1 Na2 . 7_564 89.663(16) ?
Na1 S1 Na2 2_774 7_564 90.432(15) ?
V S1 Na2 . 6_664 89.663(16) ?
Na1 S1 Na2 2_774 6_664 90.432(15) ?
Na2 S1 Na2 7_564 6_664 178.99(3) ?
V S1 Na1 . 1_554 104.90(3) ?
Na1 S1 Na1 2_774 1_554 92.11(3) ?
Na2 S1 Na1 7_564 1_554 89.725(18) ?
Na2 S1 Na1 6_664 1_554 89.725(18) ?
V S1 Na1 . . 75.02(3) ?
Na1 S1 Na1 2_774 . 87.96(3) ?
Na2 S1 Na1 7_564 . 90.275(18) ?
Na2 S1 Na1 6_664 . 90.275(18) ?
Na1 S1 Na1 1_554 . 179.93(4) ?
V S2 Na2 6_665 6_664 111.47(2) ?
V S2 Na2 6_665 8_655 118.18(2) ?
Na2 S2 Na2 6_664 8_655 90.78(2) ?
V S2 Na1 6_665 . 146.04(3) ?
Na2 S2 Na1 6_664 . 90.78(3) ?
Na2 S2 Na1 8_655 . 85.42(2) ?
V S2 Na2 6_665 6_665 74.980(19) ?
Na2 S2 Na2 6_664 6_665 173.43(3) ?
Na2 S2 Na2 8_655 6_665 87.04(2) ?
Na1 S2 Na2 . 6_665 82.88(3) ?
V S2 Na2 6_665 . 80.728(18) ?
Na2 S2 Na2 6_664 . 91.61(2) ?
Na2 S2 Na2 8_655 . 158.350(15) ?
Na1 S2 Na2 . . 73.03(2) ?
Na2 S2 Na2 6_665 . 88.17(2) ?
V O Na2 . 4_755 108.20(5) ?
V O Na2 . . 108.20(5) ?
Na2 O Na2 4_755 . 119.47(7) ?
V O Na1 . . 108.34(8) ?
Na2 O Na1 4_755 . 106.09(5) ?
Na2 O Na1 . . 106.09(5) ?

loop_
_geom_bond_atom_site_label_1
_geom_bond_atom_site_label_2
_geom_bond_site_symmetry_2
_geom_bond_distance
_geom_bond_publ_flag
Na1 O . 2.3228(19) y
Na1 S1 2_775 2.8198(10) y
Na1 S1 1_556 2.8403(12) y
Na1 S2 4_755 3.0063(5) y
Na1 S2 . 3.0063(5) ?
Na1 S1 . 3.0443(12) y
Na1 V . 3.2616(11) ?
Na1 Na2 . 3.7042(11) ?
Na1 Na2 4_755 3.7042(11) ?
Na1 Na2 7_565 4.0042(10) ?
Na1 Na2 6_665 4.0042(10) ?
Na1 Na2 5 4.0144(10) ?
Na2 O . 2.3128(10) y
Na2 S1 6_665 2.8361(7) y
Na2 S2 6_665 2.8504(9) y
Na2 S2 8_645 2.9111(7) y
Na2 S2 6_664 3.0439(9) y
Na2 S2 . 3.2125(7) y
Na2 V . 3.2501(8) ?
Na2 V 6_665 3.5774(7) ?
Na2 Na2 4_755 3.9952(14) ?
Na2 Na1 6_664 4.0042(10) ?
Na2 Na1 5_445 4.0144(10) ?
V O . 1.6726(18) y
V S2 6_664 2.1746(4) y
V S2 7_564 2.1746(4) ?
V S1 . 2.1971(6) y
V Na2 4_755 3.2501(8) ?
V Na2 7_564 3.5774(7) ?
V Na2 6_664 3.5774(7) ?
S1 Na1 2_774 2.8198(10) ?
S1 Na2 7_564 2.8361(7) ?
S1 Na2 6_664 2.8361(8) ?
S1 Na1 1_554 2.8403(12) ?
S2 V 6_665 2.1746(4) ?
S2 Na2 6_664 2.8504(9) ?
S2 Na2 8_655 2.9111(7) ?
S2 Na2 6_665 3.0439(9) ?
O Na2 4_755 2.3128(10) ?
